data_4329308
loop_
_publ_author_name
'Z. Tomkowicz'
'S. Ostrovsky'
'S. Foro'
'V. Calvo-Perez'
'W. Haase'

_publ_section_title
;
 Magnetooptical and Structural Investigations of Five Dimeric Cobalt(II)
 Complexes Mimicking Metalloenzyme Active Sites
;
_journal_name_full 'Inorganic Chemistry'
_journal_page_first 6046
_journal_page_last 6055
_journal_paper_doi 10.1021/ic202529p
_journal_volume 51
_journal_year 2012
_chemical_formula_moiety 'C14 H22 Cl12 Co2 O13, 2(C3 H8 O)'
_chemical_formula_sum 'C20 H38 Cl12 Co2 O15'
_chemical_formula_weight 1061.76
_chemical_name_systematic
; 
 ? 
;
_space_group_IT_number 2
_symmetry_cell_setting triclinic
_symmetry_space_group_name_Hall '-P 1'
_symmetry_space_group_name_H-M 'P -1'
_atom_sites_solution_hydrogens geom
_atom_sites_solution_primary direct
_atom_sites_solution_secondary difmap
_audit_creation_method SHELXL-97
_cell_angle_alpha 94.468(4)
_cell_angle_beta 96.225(1)
_cell_angle_gamma 116.418(6)
_cell_formula_units_Z 4
_cell_length_a 14.5812(8)
_cell_length_b 15.3195(9)
_cell_length_c 21.850(1)
_cell_measurement_reflns_used 12349
_cell_measurement_temperature 100(2)
_cell_measurement_theta_max 27.84
_cell_measurement_theta_min 2.24
_cell_volume 4301.5(5)
_computing_cell_refinement
;
CrysAlis RED (Oxford Diffraction Ltd., 2007)
;
_computing_data_collection
;
CrysAlis CCD (Oxford Diffraction Ltd., 2004)
;
_computing_data_reduction
;
CrysAlis RED (Oxford Diffraction Ltd., 2007)
;
_computing_molecular_graphics 'ORTEP-III (Farrugia, L. J. (1997)'
_computing_publication_material 'SHELXL-97 (Sheldrick, 1997)'
_computing_structure_refinement 'SHELXL-97 (Sheldrick, 1997)'
_computing_structure_solution 'SHELXS-97 (Sheldrick, 1997)'
_diffrn_ambient_temperature 100(2)
_diffrn_measured_fraction_theta_full 0.992
_diffrn_measured_fraction_theta_max 0.992
_diffrn_measurement_device_type
;  
Oxford Diffraction Xcalibur (TM) Single Crystal X-ray Diffractometer 
with Sapphire CCD Detector.
;
_diffrn_measurement_method
;
Rotation method data acquisition using omega and phi scans.
;
_diffrn_radiation_monochromator graphite
_diffrn_radiation_source 'fine-focus sealed tube'
_diffrn_radiation_type MoK\a
_diffrn_radiation_wavelength 0.71073
_diffrn_reflns_av_R_equivalents 0.0193
_diffrn_reflns_av_sigmaI/netI 0.0244
_diffrn_reflns_limit_h_max 18
_diffrn_reflns_limit_h_min -17
_diffrn_reflns_limit_k_max 19
_diffrn_reflns_limit_k_min -19
_diffrn_reflns_limit_l_max 27
_diffrn_reflns_limit_l_min -26
_diffrn_reflns_number 47463
_diffrn_reflns_theta_full 26.37
_diffrn_reflns_theta_max 26.37
_diffrn_reflns_theta_min 2.24
_diffrn_standards_decay_% 0
_exptl_absorpt_coefficient_mu 1.571
_exptl_absorpt_correction_T_max 0.5193
_exptl_absorpt_correction_T_min 0.5071
_exptl_absorpt_correction_type multi-scan
_exptl_absorpt_process_details
;
CrysAlis RED, Oxford Diffraction Ltd. (2007)
empirical absorption correction using spherical harmonics,
implemented in SCALE3 ABSPACK scaling algorithm.
;
_exptl_crystal_colour pink
_exptl_crystal_density_diffrn 1.640
_exptl_crystal_description prism
_exptl_crystal_F_000 2144
_exptl_crystal_size_max 0.50
_exptl_crystal_size_mid 0.50
_exptl_crystal_size_min 0.48
_refine_diff_density_max 1.820
_refine_diff_density_min -1.325
_refine_diff_density_rms 0.100
_refine_ls_extinction_method none
_refine_ls_goodness_of_fit_ref 1.127
_refine_ls_hydrogen_treatment mixed
_refine_ls_matrix_type full
_refine_ls_number_parameters 943
_refine_ls_number_reflns 17457
_refine_ls_number_restraints 26
_refine_ls_restrained_S_all 1.127
_refine_ls_R_factor_all 0.0617
_refine_ls_R_factor_gt 0.0362
_refine_ls_shift/su_max 0.006
_refine_ls_shift/su_mean 0.000
_refine_ls_structure_factor_coef Fsqd
_refine_ls_weighting_details 'calc w=1/[\s^2^(Fo^2^)+(0.0249P)^2^+13.7606P] where P=(Fo^2^+2Fc^2^)/3'
_refine_ls_weighting_scheme calc
_refine_ls_wR_factor_gt 0.0784
_refine_ls_wR_factor_ref 0.0986
_reflns_number_gt 13179
_reflns_number_total 17457
_reflns_threshold_expression >2sigma(I)
_cod_data_source_file ic202529p_si_002_1.cif
_cod_data_source_block 1
_cod_original_cell_volume 4301.5(4)
_cod_database_code 4329308

loop_
_symmetry_equiv_pos_as_xyz
'x, y, z'
'-x, -y, -z'

loop_
_atom_site_label
_atom_site_type_symbol
_atom_site_fract_x
_atom_site_fract_y
_atom_site_fract_z
_atom_site_U_iso_or_equiv
_atom_site_adp_type
_atom_site_occupancy
_atom_site_symmetry_multiplicity
_atom_site_calc_flag
_atom_site_refinement_flags
Co1 Co 0.47663(3) 0.63307(3) 0.25861(2) 0.01277(9) Uani 1 1 d .
Co2 Co 0.58588(3) 0.89886(3) 0.26262(2) 0.01297(9) Uani 1 1 d .
Cl1 Cl 0.23309(7) 0.67728(6) 0.38611(4) 0.02639(19) Uani 1 1 d .
Cl2 Cl 0.42518(8) 0.83402(7) 0.45217(4) 0.0318(2) Uani 1 1 d .
Cl3 Cl 0.30691(7) 0.87072(7) 0.35100(5) 0.0322(2) Uani 1 1 d .
Cl4 Cl 0.89547(7) 0.90593(7) 0.38452(5) 0.0315(2) Uani 1 1 d .
Cl5 Cl 0.80106(7) 0.69568(7) 0.36308(5) 0.0330(2) Uani 1 1 d .
Cl6 Cl 0.73437(8) 0.79364(9) 0.45306(4) 0.0382(2) Uani 1 1 d .
Cl7 Cl 0.73447(8) 0.63292(7) 0.07414(5) 0.0332(2) Uani 1 1 d .
Cl8 Cl 0.74053(10) 0.55504(11) 0.18873(6) 0.0533(3) Uani 1 1 d .
Cl9 Cl 0.56431(10) 0.45101(9) 0.09219(7) 0.0648(4) Uani 1 1 d .
Cl10 Cl 0.39947(7) 0.92978(7) 0.05745(4) 0.0282(2) Uani 1 1 d .
Cl11 Cl 0.38081(8) 1.04564(7) 0.16084(5) 0.0329(2) Uani 1 1 d .
Cl12 Cl 0.21388(7) 0.85190(9) 0.11358(5) 0.0404(3) Uani 1 1 d .
O1 O 0.51252(17) 0.75563(16) 0.20904(10) 0.0147(5) Uani 1 1 d D
H11 H 0.544(2) 0.744(3) 0.1822(13) 0.018 Uiso 1 1 d D
H12 H 0.4593(19) 0.756(3) 0.1897(14) 0.018 Uiso 1 1 d D
O2 O 0.39082(17) 0.67770(16) 0.31511(11) 0.0169(5) Uani 1 1 d .
O3 O 0.48299(18) 0.84219(16) 0.32212(11) 0.0195(5) Uani 1 1 d .
O4 O 0.70081(17) 0.87323(16) 0.31324(11) 0.0175(5) Uani 1 1 d .
O5 O 0.61457(18) 0.71055(17) 0.31747(11) 0.0218(5) Uani 1 1 d .
O6 O 0.33668(19) 0.55090(18) 0.19961(12) 0.0216(5) Uani 1 1 d D
H61 H 0.302(3) 0.4911(15) 0.2018(19) 0.026 Uiso 1 1 d D
H62 H 0.308(3) 0.567(3) 0.1698(14) 0.026 Uiso 1 1 d D
O7 O 0.45486(18) 0.51101(17) 0.30184(11) 0.0177(5) Uani 1 1 d D
H71 H 0.422(3) 0.495(3) 0.3312(13) 0.021 Uiso 1 1 d D
O8 O 0.55061(19) 0.58214(18) 0.19749(11) 0.0226(5) Uani 1 1 d .
O9 O 0.6158(2) 0.70305(19) 0.14010(13) 0.0323(7) Uani 1 1 d .
O10 O 0.68940(19) 0.95780(17) 0.20198(11) 0.0200(5) Uani 1 1 d D
H101 H 0.721(3) 1.0186(13) 0.2029(16) 0.024 Uiso 1 1 d D
H102 H 0.690(3) 0.930(2) 0.1681(12) 0.024 Uiso 1 1 d D
O11 O 0.63902(18) 1.03624(17) 0.31435(11) 0.0189(5) Uani 1 1 d D
H111 H 0.691(2) 1.061(3) 0.3416(14) 0.023 Uiso 1 1 d D
O12 O 0.48286(18) 0.93484(17) 0.20664(11) 0.0193(5) Uani 1 1 d .
O13 O 0.3620(2) 0.78596(18) 0.16179(14) 0.0332(7) Uani 1 1 d .
C1 C 0.4129(2) 0.7652(2) 0.33302(15) 0.0159(7) Uani 1 1 d .
C2 C 0.3453(3) 0.7845(2) 0.37819(16) 0.0198(7) Uani 1 1 d .
C3 C 0.6887(2) 0.7940(2) 0.33108(15) 0.0155(7) Uani 1 1 d .
C4 C 0.7775(2) 0.7979(2) 0.38016(16) 0.0170(7) Uani 1 1 d .
C5 C 0.5266(3) 0.4684(3) 0.30436(17) 0.0216(7) Uani 1 1 d .
H5 H 0.5896 0.5133 0.2876 0.026 Uiso 1 1 calc R
C6 C 0.5600(3) 0.4618(3) 0.37119(18) 0.0289(9) Uani 1 1 d .
H6A H 0.6099 0.4352 0.3727 0.035 Uiso 1 1 calc R
H6B H 0.4992 0.4185 0.3886 0.035 Uiso 1 1 calc R
H6C H 0.5924 0.5277 0.3955 0.035 Uiso 1 1 calc R
C7 C 0.4766(4) 0.3707(3) 0.2631(2) 0.0378(10) Uani 1 1 d .
H7A H 0.4145 0.3255 0.2787 0.045 Uiso 1 1 calc R
H7B H 0.5257 0.3431 0.2632 0.045 Uiso 1 1 calc R
H7C H 0.4571 0.3798 0.2207 0.045 Uiso 1 1 calc R
C8 C 0.6027(3) 0.6243(2) 0.15818(16) 0.0180(7) Uani 1 1 d .
C9 C 0.6573(3) 0.5682(3) 0.12774(18) 0.0253(8) Uani 1 1 d .
C10 C 0.5732(3) 1.0834(3) 0.32343(17) 0.0227(7) Uani 1 1 d .
H10 H 0.5011 1.0370 0.3025 0.027 Uiso 1 1 calc R
C11 C 0.6099(4) 1.1746(3) 0.2926(2) 0.0378(10) Uani 1 1 d .
H11A H 0.6807 1.2213 0.3123 0.045 Uiso 1 1 calc R
H11B H 0.5639 1.2050 0.2970 0.045 Uiso 1 1 calc R
H11C H 0.6092 1.1573 0.2484 0.045 Uiso 1 1 calc R
C12 C 0.5709(3) 1.1021(3) 0.39212(19) 0.0328(9) Uani 1 1 d .
H12A H 0.5245 1.1316 0.3980 0.039 Uiso 1 1 calc R
H12B H 0.6410 1.1471 0.4137 0.039 Uiso 1 1 calc R
H12C H 0.5456 1.0397 0.4091 0.039 Uiso 1 1 calc R
C13 C 0.4030(3) 0.8776(2) 0.17095(16) 0.0183(7) Uani 1 1 d .
C14 C 0.3503(3) 0.9252(3) 0.12872(17) 0.0224(7) Uani 1 1 d .
Co3 Co 0.06972(3) 0.39629(3) 0.24680(2) 0.01237(9) Uani 1 1 d .
Co4 Co -0.02779(3) 0.12942(3) 0.23892(2) 0.01390(9) Uani 1 1 d .
Cl13 Cl 0.10489(7) 0.20963(7) 0.04337(4) 0.0278(2) Uani 1 1 d .
Cl14 Cl 0.23569(7) 0.16691(7) 0.13347(5) 0.0292(2) Uani 1 1 d .
Cl15 Cl 0.30386(7) 0.36286(6) 0.10504(4) 0.02459(18) Uani 1 1 d .
Cl16 Cl -0.26226(7) 0.32165(7) 0.15084(5) 0.0300(2) Uani 1 1 d .
Cl17 Cl -0.34499(6) 0.11349(6) 0.11712(4) 0.02375(18) Uani 1 1 d .
Cl18 Cl -0.18158(7) 0.24538(7) 0.05630(4) 0.0288(2) Uani 1 1 d .
Cl19 Cl -0.02216(8) 0.56403(7) 0.42094(5) 0.0394(3) Uani 1 1 d .
Cl20 Cl -0.19512(8) 0.46967(8) 0.32029(5) 0.0338(2) Uani 1 1 d .
Cl21 Cl -0.19489(7) 0.37920(7) 0.43088(4) 0.02665(19) Uani 1 1 d .
Cl22 Cl 0.34806(7) 0.20133(7) 0.40425(4) 0.0287(2) Uani 1 1 d .
Cl23 Cl 0.27796(8) 0.06984(8) 0.28929(5) 0.0331(2) Uani 1 1 d .
Cl24 Cl 0.16390(8) 0.01715(7) 0.39219(5) 0.0365(2) Uani 1 1 d .
O14 O 0.03930(17) 0.27203(16) 0.29549(10) 0.0139(4) Uani 1 1 d D
H141 H 0.0898(19) 0.268(3) 0.3160(14) 0.017 Uiso 1 1 d D
H142 H 0.002(2) 0.278(3) 0.3215(13) 0.017 Uiso 1 1 d D
O15 O 0.15574(17) 0.35716(16) 0.18680(11) 0.0165(5) Uani 1 1 d .
O16 O 0.06618(19) 0.19197(17) 0.17680(12) 0.0241(6) Uani 1 1 d .
O17 O -0.14983(17) 0.15034(16) 0.19163(11) 0.0168(5) Uani 1 1 d .
O18 O -0.06898(18) 0.31414(17) 0.19070(12) 0.0224(5) Uani 1 1 d .
O19 O 0.20977(18) 0.48171(17) 0.30335(11) 0.0194(5) Uani 1 1 d D
H191 H 0.242(3) 0.5415(15) 0.3014(17) 0.023 Uiso 1 1 d D
H192 H 0.238(3) 0.467(2) 0.3334(14) 0.023 Uiso 1 1 d D
O20 O 0.08359(17) 0.51574(17) 0.20226(11) 0.0177(5) Uani 1 1 d D
H201 H 0.127(2) 0.541(3) 0.1785(15) 0.021 Uiso 1 1 d D
O21 O -0.00619(18) 0.44226(17) 0.30934(11) 0.0201(5) Uani 1 1 d .
O22 O -0.0718(2) 0.31693(18) 0.36363(13) 0.0290(6) Uani 1 1 d .
O23 O -0.1237(2) 0.06267(18) 0.30037(11) 0.0228(5) Uani 1 1 d D
H231 H -0.133(3) 0.085(2) 0.3345(12) 0.027 Uiso 1 1 d D
H232 H -0.160(3) 0.0005(13) 0.2960(17) 0.027 Uiso 1 1 d D
O24 O -0.07543(18) -0.00721(17) 0.18505(11) 0.0200(5) Uani 1 1 d D
H241 H -0.128(2) -0.033(3) 0.1585(15) 0.024 Uiso 1 1 d D
O25 O 0.08938(19) 0.10355(18) 0.28849(12) 0.0250(6) Uani 1 1 d .
O26 O 0.1914(2) 0.24659(18) 0.34755(14) 0.0322(7) Uani 1 1 d .
C15 C 0.1336(2) 0.2710(2) 0.16549(15) 0.0163(7) Uani 1 1 d .
C16 C 0.1942(3) 0.2551(2) 0.11457(16) 0.0185(7) Uani 1 1 d .
C17 C -0.1412(2) 0.2300(2) 0.17612(15) 0.0163(7) Uani 1 1 d .
C18 C -0.2309(3) 0.2264(2) 0.12780(16) 0.0174(7) Uani 1 1 d .
C19 C 0.0064(3) 0.5521(3) 0.19840(17) 0.0214(7) Uani 1 1 d .
H19 H -0.0553 0.5047 0.2150 0.026 Uiso 1 1 calc R
C20 C -0.0281(3) 0.5556(3) 0.13116(18) 0.0320(9) Uani 1 1 d .
H20A H -0.0820 0.5775 0.1287 0.038 Uiso 1 1 calc R
H20B H -0.0560 0.4898 0.1073 0.038 Uiso 1 1 calc R
H20C H 0.0313 0.6017 0.1139 0.038 Uiso 1 1 calc R
C21 C 0.0497(3) 0.6505(3) 0.2388(2) 0.0358(10) Uani 1 1 d .
H21A H 0.1103 0.6983 0.2234 0.043 Uiso 1 1 calc R
H21B H 0.0702 0.6436 0.2817 0.043 Uiso 1 1 calc R
H21C H -0.0034 0.6733 0.2377 0.043 Uiso 1 1 calc R
C22 C -0.0591(2) 0.3969(2) 0.34777(15) 0.0159(7) Uani 1 1 d .
C23 C -0.1159(3) 0.4497(2) 0.37946(16) 0.0191(7) Uani 1 1 d .
C24 C -0.0058(3) -0.0493(3) 0.17489(17) 0.0261(8) Uani 1 1 d .
H24 H 0.0665 0.0021 0.1920 0.031 Uiso 1 1 calc R
C25 C -0.0295(4) -0.1349(4) 0.2099(2) 0.0514(13) Uani 1 1 d .
H25A H -0.0998 -0.1868 0.1937 0.062 Uiso 1 1 calc R
H25B H -0.0247 -0.1137 0.2541 0.062 Uiso 1 1 calc R
H25C H 0.0204 -0.1605 0.2048 0.062 Uiso 1 1 calc R
C26 C -0.0110(3) -0.0754(4) 0.10582(19) 0.0383(10) Uani 1 1 d .
H26A H 0.0389 -0.1006 0.0994 0.046 Uiso 1 1 calc R
H26B H 0.0059 -0.0166 0.0854 0.046 Uiso 1 1 calc R
H26C H -0.0811 -0.1260 0.0880 0.046 Uiso 1 1 calc R
C27 C 0.1658(2) 0.1600(2) 0.32662(16) 0.0167(7) Uani 1 1 d .
C28 C 0.2373(3) 0.1148(2) 0.35233(16) 0.0192(7) Uani 1 1 d .
O27 O 0.82533(19) 0.13669(18) 0.39958(11) 0.0246(5) Uani 1 1 d D
H271 H 0.846(3) 0.1973(15) 0.399(2) 0.030 Uiso 1 1 d D
C29 C 0.8716(3) 0.1252(3) 0.45978(19) 0.0347(9) Uani 1 1 d .
H29 H 0.8435 0.0533 0.4626 0.042 Uiso 1 1 calc R
C30 C 0.8395(5) 0.1704(4) 0.5099(2) 0.0519(13) Uani 1 1 d .
H30A H 0.8638 0.2405 0.5068 0.062 Uiso 1 1 calc R
H30B H 0.8697 0.1633 0.5504 0.062 Uiso 1 1 calc R
H30C H 0.7637 0.1375 0.5059 0.062 Uiso 1 1 calc R
C31 C 0.9873(4) 0.1686(4) 0.4643(3) 0.0551(14) Uani 1 1 d .
H31A H 1.0043 0.1353 0.4305 0.066 Uiso 1 1 calc R
H31B H 1.0170 0.1598 0.5044 0.066 Uiso 1 1 calc R
H31C H 1.0162 0.2390 0.4609 0.066 Uiso 1 1 calc R
O28 O 0.73550(19) 0.87556(18) 0.10223(11) 0.0220(5) Uani 1 1 d D
H281 H 0.712(3) 0.8171(16) 0.1096(19) 0.026 Uiso 1 1 d D
C32 C 0.7177(3) 0.8749(3) 0.03570(17) 0.0252(8) Uani 1 1 d .
H32 H 0.7444 0.8324 0.0150 0.030 Uiso 1 1 calc R
C33 C 0.6031(3) 0.8332(4) 0.0123(2) 0.0451(12) Uani 1 1 d .
H33A H 0.5671 0.7657 0.0216 0.054 Uiso 1 1 calc R
H33B H 0.5920 0.8330 -0.0328 0.054 Uiso 1 1 calc R
H33C H 0.5759 0.8738 0.0327 0.054 Uiso 1 1 calc R
C34 C 0.7786(3) 0.9787(3) 0.0228(2) 0.0321(9) Uani 1 1 d .
H34A H 0.7553 1.0217 0.0445 0.039 Uiso 1 1 calc R
H34B H 0.7676 0.9805 -0.0220 0.039 Uiso 1 1 calc R
H34C H 0.8525 1.0015 0.0375 0.039 Uiso 1 1 calc R
O29 O 0.32576(18) 0.43440(17) 0.38770(11) 0.0194(5) Uani 1 1 d D
H291 H 0.294(3) 0.3738(14) 0.3812(18) 0.023 Uiso 1 1 d D
C35 C 0.3426(3) 0.4656(3) 0.45397(16) 0.0205(7) Uani 1 1 d .
H35 H 0.3833 0.4360 0.4759 0.025 Uiso 1 1 calc R
C36 C 0.4057(3) 0.5758(3) 0.46406(18) 0.0309(9) Uani 1 1 d .
H36A H 0.3675 0.6052 0.4413 0.037 Uiso 1 1 calc R
H36B H 0.4718 0.5937 0.4489 0.037 Uiso 1 1 calc R
H36C H 0.4192 0.6003 0.5085 0.037 Uiso 1 1 calc R
C37 C 0.2385(3) 0.4298(3) 0.47645(18) 0.0317(9) Uani 1 1 d .
H37A H 0.2010 0.3578 0.4679 0.038 Uiso 1 1 calc R
H37B H 0.1976 0.4577 0.4547 0.038 Uiso 1 1 calc R
H37C H 0.2497 0.4509 0.5213 0.038 Uiso 1 1 calc R
O30 O 0.21703(18) 0.60207(17) 0.11931(11) 0.0198(5) Uani 1 1 d D
H301 H 0.250(3) 0.6625(14) 0.1279(18) 0.024 Uiso 1 1 d D
C38 C 0.1937(3) 0.5757(3) 0.05235(16) 0.0237(8) Uani 1 1 d .
H38 H 0.1541 0.6094 0.0345 0.028 Uiso 1 1 calc R
C39 C 0.1255(3) 0.4654(3) 0.03959(19) 0.0310(9) Uani 1 1 d .
H39A H 0.1626 0.4320 0.0587 0.037 Uiso 1 1 calc R
H39B H 0.1080 0.4440 -0.0054 0.037 Uiso 1 1 calc R
H39C H 0.0617 0.4488 0.0572 0.037 Uiso 1 1 calc R
C40 C 0.2924(4) 0.6077(3) 0.0253(2) 0.0378(10) Uani 1 1 d .
H40A H 0.3340 0.6793 0.0354 0.045 Uiso 1 1 calc R
H40B H 0.2756 0.5893 -0.0200 0.045 Uiso 1 1 calc R
H40C H 0.3320 0.5753 0.0428 0.045 Uiso 1 1 calc R

loop_
_atom_site_aniso_label
_atom_site_aniso_U_11
_atom_site_aniso_U_22
_atom_site_aniso_U_33
_atom_site_aniso_U_23
_atom_site_aniso_U_13
_atom_site_aniso_U_12
Co1 0.0127(2) 0.0122(2) 0.0143(2) 0.00262(16) 0.00389(16) 0.00601(17)
Co2 0.0126(2) 0.0117(2) 0.0148(2) 0.00241(16) 0.00267(16) 0.00554(17)
Cl1 0.0218(4) 0.0200(4) 0.0377(5) 0.0041(4) 0.0169(4) 0.0072(3)
Cl2 0.0360(5) 0.0323(5) 0.0192(4) -0.0024(4) 0.0084(4) 0.0089(4)
Cl3 0.0312(5) 0.0259(5) 0.0515(6) 0.0123(4) 0.0178(4) 0.0201(4)
Cl4 0.0159(4) 0.0218(4) 0.0480(6) 0.0117(4) -0.0067(4) 0.0026(3)
Cl5 0.0260(5) 0.0232(5) 0.0518(6) -0.0011(4) -0.0054(4) 0.0166(4)
Cl6 0.0353(5) 0.0612(7) 0.0195(5) 0.0082(5) 0.0042(4) 0.0228(5)
Cl7 0.0401(5) 0.0359(5) 0.0367(5) 0.0137(4) 0.0272(4) 0.0230(5)
Cl8 0.0572(7) 0.0869(9) 0.0541(7) 0.0349(7) 0.0291(6) 0.0584(7)
Cl9 0.0453(7) 0.0364(6) 0.0921(11) -0.0256(6) 0.0383(7) 0.0000(5)
Cl10 0.0301(5) 0.0337(5) 0.0203(4) 0.0022(4) 0.0031(4) 0.0146(4)
Cl11 0.0500(6) 0.0341(5) 0.0292(5) 0.0021(4) 0.0024(4) 0.0333(5)
Cl12 0.0171(4) 0.0531(7) 0.0556(7) 0.0249(5) 0.0051(4) 0.0177(4)
O1 0.0147(11) 0.0160(11) 0.0156(12) 0.0028(9) 0.0034(9) 0.0086(9)
O2 0.0166(11) 0.0142(11) 0.0203(12) 0.0011(9) 0.0066(9) 0.0067(9)
O3 0.0199(12) 0.0152(12) 0.0217(13) 0.0019(10) 0.0096(10) 0.0052(10)
O4 0.0162(11) 0.0168(12) 0.0200(12) 0.0049(9) 0.0006(9) 0.0081(10)
O5 0.0163(12) 0.0170(12) 0.0277(14) 0.0045(10) -0.0035(10) 0.0051(10)
O6 0.0211(13) 0.0145(12) 0.0226(13) 0.0033(10) -0.0037(10) 0.0037(10)
O7 0.0182(12) 0.0190(12) 0.0216(13) 0.0086(10) 0.0098(10) 0.0113(10)
O8 0.0323(14) 0.0231(13) 0.0253(13) 0.0115(10) 0.0180(11) 0.0198(11)
O9 0.0460(17) 0.0239(14) 0.0428(17) 0.0165(12) 0.0306(14) 0.0229(13)
O10 0.0235(13) 0.0124(11) 0.0202(13) 0.0027(10) 0.0078(10) 0.0037(10)
O11 0.0163(12) 0.0163(12) 0.0214(13) -0.0026(10) 0.0005(9) 0.0063(10)
O12 0.0196(12) 0.0162(12) 0.0215(13) -0.0002(10) -0.0025(10) 0.0093(10)
O13 0.0249(14) 0.0187(13) 0.0501(18) 0.0010(12) -0.0129(12) 0.0094(11)
C1 0.0149(16) 0.0222(17) 0.0139(16) 0.0046(13) 0.0030(12) 0.0108(14)
C2 0.0216(17) 0.0155(16) 0.0223(18) 0.0019(14) 0.0086(14) 0.0076(14)
C3 0.0170(16) 0.0147(16) 0.0151(16) 0.0008(13) 0.0032(13) 0.0075(13)
C4 0.0156(16) 0.0144(16) 0.0210(17) 0.0043(13) 0.0007(13) 0.0071(13)
C5 0.0204(17) 0.0260(19) 0.0248(19) 0.0074(15) 0.0067(14) 0.0151(15)
C6 0.0244(19) 0.042(2) 0.028(2) 0.0158(18) 0.0076(16) 0.0198(18)
C7 0.056(3) 0.029(2) 0.037(2) 0.0052(18) 0.006(2) 0.027(2)
C8 0.0182(16) 0.0181(17) 0.0211(18) 0.0040(14) 0.0065(13) 0.0105(14)
C9 0.0240(19) 0.0208(18) 0.031(2) 0.0034(15) 0.0158(16) 0.0081(15)
C10 0.0232(18) 0.0216(18) 0.0250(19) -0.0043(15) 0.0001(14) 0.0137(15)
C11 0.054(3) 0.026(2) 0.038(2) 0.0011(18) 0.003(2) 0.024(2)
C12 0.028(2) 0.036(2) 0.031(2) -0.0065(17) 0.0083(17) 0.0119(18)
C13 0.0191(17) 0.0217(18) 0.0194(17) 0.0036(14) 0.0037(13) 0.0138(15)
C14 0.0211(18) 0.0263(19) 0.0223(18) 0.0042(15) 0.0007(14) 0.0136(15)
Co3 0.0119(2) 0.0114(2) 0.0143(2) 0.00184(16) 0.00307(16) 0.00561(17)
Co4 0.0137(2) 0.0116(2) 0.0165(2) 0.00160(17) 0.00248(17) 0.00591(17)
Cl13 0.0304(5) 0.0322(5) 0.0174(4) -0.0027(4) 0.0019(3) 0.0128(4)
Cl14 0.0339(5) 0.0277(5) 0.0371(5) 0.0076(4) 0.0126(4) 0.0219(4)
Cl15 0.0212(4) 0.0245(4) 0.0284(5) 0.0046(4) 0.0128(3) 0.0086(4)
Cl16 0.0250(5) 0.0228(4) 0.0447(6) -0.0001(4) -0.0011(4) 0.0153(4)
Cl17 0.0159(4) 0.0188(4) 0.0302(5) 0.0040(3) -0.0020(3) 0.0035(3)
Cl18 0.0329(5) 0.0273(5) 0.0189(4) 0.0070(4) 0.0024(4) 0.0072(4)
Cl19 0.0301(5) 0.0249(5) 0.0487(6) -0.0150(4) 0.0158(4) 0.0009(4)
Cl20 0.0347(5) 0.0478(6) 0.0375(5) 0.0164(5) 0.0144(4) 0.0318(5)
Cl21 0.0291(5) 0.0252(4) 0.0303(5) 0.0070(4) 0.0188(4) 0.0130(4)
Cl22 0.0223(4) 0.0328(5) 0.0306(5) 0.0036(4) -0.0035(4) 0.0141(4)
Cl23 0.0395(5) 0.0472(6) 0.0279(5) 0.0007(4) 0.0057(4) 0.0340(5)
Cl24 0.0304(5) 0.0325(5) 0.0509(6) 0.0247(5) 0.0123(4) 0.0140(4)
O14 0.0142(11) 0.0158(11) 0.0144(11) 0.0043(9) 0.0041(9) 0.0085(9)
O15 0.0170(11) 0.0138(11) 0.0196(12) 0.0020(9) 0.0066(9) 0.0071(9)
O16 0.0264(13) 0.0147(12) 0.0279(14) 0.0010(10) 0.0150(11) 0.0046(10)
O17 0.0156(11) 0.0135(11) 0.0198(12) 0.0040(9) 0.0011(9) 0.0056(9)
O18 0.0186(12) 0.0147(12) 0.0285(14) 0.0029(10) -0.0057(10) 0.0051(10)
O19 0.0194(12) 0.0122(11) 0.0209(13) 0.0036(10) -0.0026(10) 0.0032(10)
O20 0.0153(12) 0.0190(12) 0.0245(13) 0.0109(10) 0.0080(10) 0.0106(10)
O21 0.0256(13) 0.0196(12) 0.0225(13) 0.0076(10) 0.0135(10) 0.0139(10)
O22 0.0396(16) 0.0220(13) 0.0399(16) 0.0161(12) 0.0277(13) 0.0203(12)
O23 0.0282(14) 0.0148(12) 0.0202(13) 0.0036(10) 0.0077(11) 0.0042(11)
O24 0.0201(12) 0.0162(12) 0.0227(13) -0.0039(10) -0.0018(10) 0.0095(10)
O25 0.0240(13) 0.0214(13) 0.0301(14) -0.0054(11) -0.0076(11) 0.0150(11)
O26 0.0262(14) 0.0189(13) 0.0475(18) -0.0077(12) -0.0128(12) 0.0128(11)
C15 0.0151(16) 0.0202(17) 0.0133(16) -0.0005(13) 0.0016(12) 0.0084(14)
C16 0.0199(17) 0.0193(17) 0.0191(17) 0.0012(13) 0.0053(13) 0.0112(14)
C17 0.0167(16) 0.0174(17) 0.0167(17) 0.0024(13) 0.0027(13) 0.0095(14)
C18 0.0174(16) 0.0127(15) 0.0190(17) 0.0023(13) 0.0010(13) 0.0046(13)
C19 0.0203(17) 0.0245(18) 0.0270(19) 0.0101(15) 0.0062(14) 0.0155(15)
C20 0.028(2) 0.050(3) 0.031(2) 0.0175(19) 0.0088(16) 0.0256(19)
C21 0.044(2) 0.025(2) 0.046(3) 0.0030(18) 0.003(2) 0.0237(19)
C22 0.0133(15) 0.0178(16) 0.0172(16) 0.0006(13) 0.0024(12) 0.0080(13)
C23 0.0202(17) 0.0177(17) 0.0209(18) 0.0015(14) 0.0067(14) 0.0094(14)
C24 0.031(2) 0.0265(19) 0.025(2) -0.0065(15) -0.0028(15) 0.0210(17)
C25 0.075(4) 0.039(3) 0.051(3) 0.006(2) 0.002(3) 0.038(3)
C26 0.035(2) 0.056(3) 0.030(2) -0.013(2) 0.0000(18) 0.030(2)
C27 0.0143(16) 0.0177(16) 0.0201(17) 0.0023(13) 0.0045(13) 0.0088(13)
C28 0.0203(17) 0.0203(17) 0.0208(18) 0.0060(14) 0.0059(14) 0.0115(14)
O27 0.0256(13) 0.0205(13) 0.0182(13) 0.0017(10) 0.0032(10) 0.0025(11)
C29 0.042(2) 0.033(2) 0.029(2) 0.0072(18) 0.0061(18) 0.0162(19)
C30 0.077(4) 0.050(3) 0.039(3) 0.014(2) 0.019(3) 0.034(3)
C31 0.040(3) 0.073(4) 0.051(3) 0.016(3) -0.001(2) 0.025(3)
O28 0.0258(13) 0.0172(12) 0.0192(13) 0.0036(10) 0.0075(10) 0.0056(11)
C32 0.032(2) 0.028(2) 0.0207(19) 0.0037(15) 0.0075(15) 0.0178(17)
C33 0.032(2) 0.053(3) 0.039(3) 0.010(2) -0.0057(19) 0.010(2)
C34 0.035(2) 0.034(2) 0.036(2) 0.0158(18) 0.0142(18) 0.0191(18)
O29 0.0200(12) 0.0171(12) 0.0174(12) 0.0027(10) 0.0027(10) 0.0053(10)
C35 0.0246(18) 0.0209(17) 0.0152(17) 0.0027(14) -0.0003(13) 0.0105(15)
C36 0.035(2) 0.0228(19) 0.026(2) 0.0025(16) -0.0056(16) 0.0082(17)
C37 0.035(2) 0.036(2) 0.025(2) 0.0028(17) 0.0110(17) 0.0163(19)
O30 0.0185(12) 0.0164(12) 0.0202(13) 0.0043(10) 0.0038(10) 0.0037(10)
C38 0.030(2) 0.0281(19) 0.0178(18) 0.0081(15) 0.0046(15) 0.0168(16)
C39 0.036(2) 0.028(2) 0.026(2) -0.0026(16) -0.0036(17) 0.0145(18)
C40 0.048(3) 0.042(2) 0.036(2) 0.017(2) 0.025(2) 0.026(2)

loop_
_atom_type_symbol
_atom_type_description
_atom_type_scat_dispersion_real
_atom_type_scat_dispersion_imag
_atom_type_scat_source
C C 0.0033 0.0016 'International Tables Vol C Tables 4.2.6.8 and 6.1.1.4'
H H 0.0000 0.0000 'International Tables Vol C Tables 4.2.6.8 and 6.1.1.4'
Cl Cl 0.1484 0.1585 'International Tables Vol C Tables 4.2.6.8 and 6.1.1.4'
Co Co 0.3494 0.9721 'International Tables Vol C Tables 4.2.6.8 and 6.1.1.4'
O O 0.0106 0.0060 'International Tables Vol C Tables 4.2.6.8 and 6.1.1.4'

loop_
_geom_angle_atom_site_label_1
_geom_angle_atom_site_label_2
_geom_angle_atom_site_label_3
_geom_angle
O5 Co1 O7 88.16(9)
O5 Co1 O6 178.40(10)
O7 Co1 O6 90.30(10)
O5 Co1 O8 90.04(10)
O7 Co1 O8 85.43(9)
O6 Co1 O8 89.42(10)
O5 Co1 O2 94.56(10)
O7 Co1 O2 94.68(9)
O6 Co1 O2 85.98(10)
O8 Co1 O2 175.40(10)
O5 Co1 O1 89.91(9)
O7 Co1 O1 173.13(9)
O6 Co1 O1 91.58(9)
O8 Co1 O1 87.98(9)
O2 Co1 O1 92.05(9)
O3 Co2 O10 179.15(10)
O3 Co2 O11 88.34(9)
O10 Co2 O11 91.18(10)
O3 Co2 O4 93.91(9)
O10 Co2 O4 86.82(10)
O11 Co2 O4 92.06(9)
O3 Co2 O12 92.03(10)
O10 Co2 O12 87.23(10)
O11 Co2 O12 86.49(9)
O4 Co2 O12 173.84(9)
O3 Co2 O1 87.19(9)
O10 Co2 O1 93.21(9)
O11 Co2 O1 173.02(9)
O4 Co2 O1 93.60(9)
O12 Co2 O1 88.31(9)
Co1 O1 Co2 117.18(10)
Co1 O1 H11 101(2)
Co2 O1 H11 118(2)
Co1 O1 H12 113(3)
Co2 O1 H12 101(2)
H11 O1 H12 108(2)
C1 O2 Co1 124.5(2)
C1 O3 Co2 143.1(2)
C3 O4 Co2 126.2(2)
C3 O5 Co1 141.7(2)
Co1 O6 H61 120(3)
Co1 O6 H62 130(3)
H61 O6 H62 110(4)
C5 O7 Co1 123.53(19)
C5 O7 H71 108(3)
Co1 O7 H71 124(3)
C8 O8 Co1 129.1(2)
Co2 O10 H101 120(2)
Co2 O10 H102 127(2)
H101 O10 H102 110(3)
C10 O11 Co2 123.3(2)
C10 O11 H111 111(3)
Co2 O11 H111 123(3)
C13 O12 Co2 127.3(2)
O3 C1 O2 130.2(3)
O3 C1 C2 112.2(3)
O2 C1 C2 117.6(3)
C1 C2 Cl1 113.6(2)
C1 C2 Cl3 109.4(2)
Cl1 C2 Cl3 108.53(19)
C1 C2 Cl2 106.8(2)
Cl1 C2 Cl2 108.71(19)
Cl3 C2 Cl2 109.79(18)
O5 C3 O4 130.1(3)
O5 C3 C4 112.8(3)
O4 C3 C4 117.0(3)
C3 C4 Cl4 112.9(2)
C3 C4 Cl5 111.0(2)
Cl4 C4 Cl5 108.05(18)
C3 C4 Cl6 106.6(2)
Cl4 C4 Cl6 109.06(18)
Cl5 C4 Cl6 109.22(18)
O7 C5 C7 109.1(3)
O7 C5 C6 109.9(3)
C7 C5 C6 113.3(3)
O7 C5 H5 108.1
C7 C5 H5 108.1
C6 C5 H5 108.1
C5 C6 H6A 109.5
C5 C6 H6B 109.5
H6A C6 H6B 109.5
C5 C6 H6C 109.5
H6A C6 H6C 109.5
H6B C6 H6C 109.5
C5 C7 H7A 109.5
C5 C7 H7B 109.5
H7A C7 H7B 109.5
C5 C7 H7C 109.5
H7A C7 H7C 109.5
H7B C7 H7C 109.5
O8 C8 O9 128.5(3)
O8 C8 C9 114.1(3)
O9 C8 C9 117.4(3)
C8 C9 Cl9 109.7(2)
C8 C9 Cl7 112.6(2)
Cl9 C9 Cl7 110.6(2)
C8 C9 Cl8 107.5(2)
Cl9 C9 Cl8 108.7(2)
Cl7 C9 Cl8 107.8(2)
O11 C10 C11 109.3(3)
O11 C10 C12 109.6(3)
C11 C10 C12 113.8(3)
O11 C10 H10 108.0
C11 C10 H10 108.0
C12 C10 H10 108.0
C10 C11 H11A 109.5
C10 C11 H11B 109.5
H11A C11 H11B 109.5
C10 C11 H11C 109.5
H11A C11 H11C 109.5
H11B C11 H11C 109.5
C10 C12 H12A 109.5
C10 C12 H12B 109.5
H12A C12 H12B 109.5
C10 C12 H12C 109.5
H12A C12 H12C 109.5
H12B C12 H12C 109.5
O12 C13 O13 128.1(3)
O12 C13 C14 116.3(3)
O13 C13 C14 115.4(3)
C13 C14 Cl11 112.3(2)
C13 C14 Cl12 110.9(2)
Cl11 C14 Cl12 109.82(19)
C13 C14 Cl10 106.0(2)
Cl11 C14 Cl10 108.8(2)
Cl12 C14 Cl10 108.77(19)
O18 Co3 O19 178.94(10)
O18 Co3 O20 88.19(9)
O19 Co3 O20 90.85(9)
O18 Co3 O21 89.40(10)
O19 Co3 O21 90.09(10)
O20 Co3 O21 86.29(9)
O18 Co3 O15 94.21(10)
O19 Co3 O15 86.28(9)
O20 Co3 O15 92.99(9)
O21 Co3 O15 176.29(9)
O18 Co3 O14 88.37(9)
O19 Co3 O14 92.54(9)
O20 Co3 O14 173.53(9)
O21 Co3 O14 88.19(9)
O15 Co3 O14 92.73(9)
O16 Co4 O23 178.48(10)
O16 Co4 O24 87.95(10)
O23 Co4 O24 90.53(10)
O16 Co4 O17 92.17(10)
O23 Co4 O17 88.00(10)
O24 Co4 O17 92.85(9)
O16 Co4 O25 90.38(11)
O23 Co4 O25 89.43(11)
O24 Co4 O25 86.44(9)
O17 Co4 O25 177.33(10)
O16 Co4 O14 88.60(9)
O23 Co4 O14 92.90(9)
O24 Co4 O14 173.38(9)
O17 Co4 O14 92.93(9)
O25 Co4 O14 87.93(9)
Co3 O14 Co4 116.45(10)
Co3 O14 H141 119(2)
Co4 O14 H141 97(2)
Co3 O14 H142 103(2)
Co4 O14 H142 114(2)
H141 O14 H142 107(2)
C15 O15 Co3 124.5(2)
C15 O16 Co4 143.6(2)
C17 O17 Co4 125.1(2)
C17 O18 Co3 143.8(2)
Co3 O19 H191 121(2)
Co3 O19 H192 129(2)
H191 O19 H192 110(3)
C19 O20 Co3 123.56(19)
C19 O20 H201 111(3)
Co3 O20 H201 124(3)
C22 O21 Co3 129.2(2)
Co4 O23 H231 132(2)
Co4 O23 H232 122(2)
H231 O23 H232 106(3)
C24 O24 Co4 123.3(2)
C24 O24 H241 111(3)
Co4 O24 H241 122(3)
C27 O25 Co4 129.7(2)
O16 C15 O15 129.9(3)
O16 C15 C16 112.0(3)
O15 C15 C16 118.1(3)
C15 C16 Cl15 114.0(2)
C15 C16 Cl14 109.5(2)
Cl15 C16 Cl14 108.06(18)
C15 C16 Cl13 106.3(2)
Cl15 C16 Cl13 109.09(18)
Cl14 C16 Cl13 109.72(18)
O18 C17 O17 130.0(3)
O18 C17 C18 112.4(3)
O17 C17 C18 117.5(3)
C17 C18 Cl17 113.6(2)
C17 C18 Cl16 110.4(2)
Cl17 C18 Cl16 108.29(18)
C17 C18 Cl18 105.8(2)
Cl17 C18 Cl18 109.26(18)
Cl16 C18 Cl18 109.46(18)
O20 C19 C21 109.6(3)
O20 C19 C20 109.9(3)
C21 C19 C20 113.1(3)
O20 C19 H19 108.0
C21 C19 H19 108.0
C20 C19 H19 108.0
C19 C20 H20A 109.5
C19 C20 H20B 109.5
H20A C20 H20B 109.5
C19 C20 H20C 109.5
H20A C20 H20C 109.5
H20B C20 H20C 109.5
C19 C21 H21A 109.5
C19 C21 H21B 109.5
H21A C21 H21B 109.5
C19 C21 H21C 109.5
H21A C21 H21C 109.5
H21B C21 H21C 109.5
O22 C22 O21 128.3(3)
O22 C22 C23 117.4(3)
O21 C22 C23 114.2(3)
C22 C23 Cl19 108.9(2)
C22 C23 Cl21 112.3(2)
Cl19 C23 Cl21 109.19(19)
C22 C23 Cl20 108.3(2)
Cl19 C23 Cl20 109.40(19)
Cl21 C23 Cl20 108.74(18)
O24 C24 C25 110.0(3)
O24 C24 C26 110.1(3)
C25 C24 C26 113.1(4)
O24 C24 H24 107.8
C25 C24 H24 107.8
C26 C24 H24 107.8
C24 C25 H25A 109.5
C24 C25 H25B 109.5
H25A C25 H25B 109.5
C24 C25 H25C 109.5
H25A C25 H25C 109.5
H25B C25 H25C 109.5
C24 C26 H26A 109.5
C24 C26 H26B 109.5
H26A C26 H26B 109.5
C24 C26 H26C 109.5
H26A C26 H26C 109.5
H26B C26 H26C 109.5
O25 C27 O26 128.0(3)
O25 C27 C28 115.1(3)
O26 C27 C28 116.9(3)
C27 C28 Cl22 112.5(2)
C27 C28 Cl23 109.0(2)
Cl22 C28 Cl23 108.76(18)
C27 C28 Cl24 107.9(2)
Cl22 C28 Cl24 108.64(19)
Cl23 C28 Cl24 110.02(19)
C29 O27 H271 107(3)
O27 C29 C30 108.5(4)
O27 C29 C31 110.4(3)
C30 C29 C31 112.9(4)
O27 C29 H29 108.3
C30 C29 H29 108.3
C31 C29 H29 108.3
C29 C30 H30A 109.5
C29 C30 H30B 109.5
H30A C30 H30B 109.5
C29 C30 H30C 109.5
H30A C30 H30C 109.5
H30B C30 H30C 109.5
C29 C31 H31A 109.5
C29 C31 H31B 109.5
H31A C31 H31B 109.5
C29 C31 H31C 109.5
H31A C31 H31C 109.5
H31B C31 H31C 109.5
C32 O28 H281 109(3)
O28 C32 C34 107.7(3)
O28 C32 C33 110.2(3)
C34 C32 C33 112.6(3)
O28 C32 H32 108.7
C34 C32 H32 108.7
C33 C32 H32 108.7
C32 C33 H33A 109.5
C32 C33 H33B 109.5
H33A C33 H33B 109.5
C32 C33 H33C 109.5
H33A C33 H33C 109.5
H33B C33 H33C 109.5
C32 C34 H34A 109.5
C32 C34 H34B 109.5
H34A C34 H34B 109.5
C32 C34 H34C 109.5
H34A C34 H34C 109.5
H34B C34 H34C 109.5
C35 O29 H291 108(3)
O29 C35 C36 106.6(3)
O29 C35 C37 109.3(3)
C36 C35 C37 113.7(3)
O29 C35 H35 109.0
C36 C35 H35 109.0
C37 C35 H35 109.0
C35 C36 H36A 109.5
C35 C36 H36B 109.5
H36A C36 H36B 109.5
C35 C36 H36C 109.5
H36A C36 H36C 109.5
H36B C36 H36C 109.5
C35 C37 H37A 109.5
C35 C37 H37B 109.5
H37A C37 H37B 109.5
C35 C37 H37C 109.5
H37A C37 H37C 109.5
H37B C37 H37C 109.5
C38 O30 H301 109(3)
O30 C38 C40 110.3(3)
O30 C38 C39 106.6(3)
C40 C38 C39 112.8(3)
O30 C38 H38 109.0
C40 C38 H38 109.0
C39 C38 H38 109.0
C38 C39 H39A 109.5
C38 C39 H39B 109.5
H39A C39 H39B 109.5
C38 C39 H39C 109.5
H39A C39 H39C 109.5
H39B C39 H39C 109.5
C38 C40 H40A 109.5
C38 C40 H40B 109.5
H40A C40 H40B 109.5
C38 C40 H40C 109.5
H40A C40 H40C 109.5
H40B C40 H40C 109.5

loop_
_geom_bond_atom_site_label_1
_geom_bond_atom_site_label_2
_geom_bond_distance
Co1 O5 2.046(2)
Co1 O7 2.074(2)
Co1 O6 2.074(2)
Co1 O8 2.111(2)
Co1 O2 2.126(2)
Co1 O1 2.130(2)
Co2 O3 2.033(2)
Co2 O10 2.063(2)
Co2 O11 2.073(2)
Co2 O4 2.106(2)
Co2 O12 2.121(2)
Co2 O1 2.138(2)
Cl1 C2 1.766(3)
Cl2 C2 1.777(4)
Cl3 C2 1.767(4)
Cl4 C4 1.765(3)
Cl5 C4 1.767(3)
Cl6 C4 1.771(4)
Cl7 C9 1.759(4)
Cl8 C9 1.788(4)
Cl9 C9 1.747(4)
Cl10 C14 1.777(4)
Cl11 C14 1.759(4)
Cl12 C14 1.772(4)
O1 H11 0.844(17)
O1 H12 0.847(17)
O2 C1 1.249(4)
O3 C1 1.232(4)
O4 C3 1.246(4)
O5 C3 1.238(4)
O6 H61 0.834(19)
O6 H62 0.847(19)
O7 C5 1.457(4)
O7 H71 0.828(18)
O8 C8 1.234(4)
O9 C8 1.239(4)
O10 H101 0.833(18)
O10 H102 0.828(18)
O11 C10 1.456(4)
O11 H111 0.829(19)
O12 C13 1.233(4)
O13 C13 1.245(4)
C1 C2 1.567(4)
C3 C4 1.566(4)
C5 C7 1.503(5)
C5 C6 1.514(5)
C5 H5 1.0000
C6 H6A 0.9800
C6 H6B 0.9800
C6 H6C 0.9800
C7 H7A 0.9800
C7 H7B 0.9800
C7 H7C 0.9800
C8 C9 1.565(5)
C10 C11 1.500(5)
C10 C12 1.513(5)
C10 H10 1.0000
C11 H11A 0.9800
C11 H11B 0.9800
C11 H11C 0.9800
C12 H12A 0.9800
C12 H12B 0.9800
C12 H12C 0.9800
C13 C14 1.557(5)
Co3 O18 2.033(2)
Co3 O19 2.057(2)
Co3 O20 2.080(2)
Co3 O21 2.112(2)
Co3 O15 2.134(2)
Co3 O14 2.149(2)
Co4 O16 2.019(2)
Co4 O23 2.038(2)
Co4 O24 2.096(2)
Co4 O17 2.121(2)
Co4 O25 2.125(2)
Co4 O14 2.162(2)
Cl13 C16 1.785(4)
Cl14 C16 1.767(3)
Cl15 C16 1.761(3)
Cl16 C18 1.767(3)
Cl17 C18 1.762(3)
Cl18 C18 1.780(3)
Cl19 C23 1.764(3)
Cl20 C23 1.775(4)
Cl21 C23 1.766(3)
Cl22 C28 1.765(4)
Cl23 C28 1.765(4)
Cl24 C28 1.767(3)
O14 H141 0.847(17)
O14 H142 0.849(17)
O15 C15 1.248(4)
O16 C15 1.238(4)
O17 C17 1.248(4)
O18 C17 1.235(4)
O19 H191 0.830(18)
O19 H192 0.838(18)
O20 C19 1.459(4)
O20 H201 0.835(18)
O21 C22 1.240(4)
O22 C22 1.238(4)
O23 H231 0.842(18)
O23 H232 0.850(18)
O24 C24 1.451(4)
O24 H241 0.825(18)
O25 C27 1.230(4)
O26 C27 1.239(4)
C15 C16 1.562(4)
C17 C18 1.567(4)
C19 C21 1.508(5)
C19 C20 1.513(5)
C19 H19 1.0000
C20 H20A 0.9800
C20 H20B 0.9800
C20 H20C 0.9800
C21 H21A 0.9800
C21 H21B 0.9800
C21 H21C 0.9800
C22 C23 1.566(4)
C24 C25 1.495(6)
C24 C26 1.516(5)
C24 H24 1.0000
C25 H25A 0.9800
C25 H25B 0.9800
C25 H25C 0.9800
C26 H26A 0.9800
C26 H26B 0.9800
C26 H26C 0.9800
C27 C28 1.569(4)
O27 C29 1.472(5)
O27 H271 0.841(19)
C29 C30 1.477(6)
C29 C31 1.501(6)
C29 H29 1.0000
C30 H30A 0.9800
C30 H30B 0.9800
C30 H30C 0.9800
C31 H31A 0.9800
C31 H31B 0.9800
C31 H31C 0.9800
O28 C32 1.447(4)
O28 H281 0.841(19)
C32 C34 1.504(5)
C32 C33 1.508(6)
C32 H32 1.0000
C33 H33A 0.9800
C33 H33B 0.9800
C33 H33C 0.9800
C34 H34A 0.9800
C34 H34B 0.9800
C34 H34C 0.9800
O29 C35 1.448(4)
O29 H291 0.825(19)
C35 C36 1.503(5)
C35 C37 1.520(5)
C35 H35 1.0000
C36 H36A 0.9800
C36 H36B 0.9800
C36 H36C 0.9800
C37 H37A 0.9800
C37 H37B 0.9800
C37 H37C 0.9800
O30 C38 1.448(4)
O30 H301 0.825(19)
C38 C40 1.505(5)
C38 C39 1.514(5)
C38 H38 1.0000
C39 H39A 0.9800
C39 H39B 0.9800
C39 H39C 0.9800
C40 H40A 0.9800
C40 H40B 0.9800
C40 H40C 0.9800

loop_
_geom_hbond_atom_site_label_D
_geom_hbond_atom_site_label_H
_geom_hbond_atom_site_label_A
_geom_hbond_distance_DH
_geom_hbond_distance_HA
_geom_hbond_distance_DA
_geom_hbond_angle_DHA
_geom_hbond_site_symmetry_A
O1 H11 O9 0.844(17) 1.734(18) 2.563(3) 166(3) .
O1 H12 O13 0.847(17) 1.739(18) 2.567(3) 165(4) .
O6 H61 O15 0.834(19) 2.17(3) 2.931(3) 151(4) .
O6 H61 Cl15 0.834(19) 2.78(4) 3.229(3) 115(3) .
O6 H62 O30 0.847(19) 1.92(2) 2.739(3) 164(4) .
O7 H71 O29 0.828(18) 1.94(2) 2.754(3) 168(4) .
O10 H101 O17 0.833(18) 2.11(2) 2.883(3) 153(3) 1_665
O10 H101 Cl17 0.833(18) 2.80(4) 3.306(3) 121(3) 1_665
O10 H102 O28 0.828(18) 1.93(2) 2.726(3) 162(4) .
O11 H111 O27 0.829(19) 2.00(2) 2.820(3) 171(4) 1_565
O14 H141 O26 0.847(17) 1.741(18) 2.580(3) 171(3) .
O14 H141 O25 0.847(17) 2.54(3) 2.976(3) 113(3) .
O14 H142 O22 0.849(17) 1.758(19) 2.583(3) 163(3) .
O19 H191 O2 0.830(18) 2.21(3) 2.955(3) 150(3) .
O19 H191 Cl1 0.830(18) 2.73(4) 3.237(3) 121(3) .
O19 H192 O29 0.838(18) 1.90(2) 2.721(3) 165(4) .
O20 H201 O30 0.835(18) 1.937(19) 2.769(3) 175(4) .
O23 H231 O27 0.842(18) 1.86(2) 2.693(4) 168(4) 1_455
O23 H232 O4 0.850(18) 2.20(3) 2.954(3) 148(3) 1_445
O23 H232 Cl4 0.850(18) 2.76(4) 3.225(3) 116(3) 1_445
O24 H241 O28 0.825(18) 2.04(2) 2.847(3) 166(4) 1_445
O27 H271 O22 0.841(19) 1.96(3) 2.720(3) 149(4) 1_655
O28 H281 O9 0.841(19) 1.91(2) 2.695(3) 154(4) .
O29 H291 O26 0.825(19) 1.87(2) 2.665(3) 160(4) .
O30 H301 O13 0.825(19) 1.89(2) 2.671(3) 158(4) .

loop_
_geom_torsion_atom_site_label_1
_geom_torsion_atom_site_label_2
_geom_torsion_atom_site_label_3
_geom_torsion_atom_site_label_4
_geom_torsion
O5 Co1 O1 Co2 -39.60(12)
O7 Co1 O1 Co2 -113.2(8)
O6 Co1 O1 Co2 140.99(12)
O8 Co1 O1 Co2 -129.64(12)
O2 Co1 O1 Co2 54.96(12)
O3 Co2 O1 Co1 -43.66(12)
O10 Co2 O1 Co1 137.09(12)
O11 Co2 O1 Co1 -93.9(8)
O4 Co2 O1 Co1 50.09(12)
O12 Co2 O1 Co1 -135.78(12)
O5 Co1 O2 C1 55.6(3)
O7 Co1 O2 C1 144.1(3)
O6 Co1 O2 C1 -125.9(3)
O8 Co1 O2 C1 -124.8(11)
O1 Co1 O2 C1 -34.5(3)
O10 Co2 O3 C1 123(7)
O11 Co2 O3 C1 179.7(4)
O4 Co2 O3 C1 -88.4(4)
O12 Co2 O3 C1 93.3(4)
O1 Co2 O3 C1 5.1(4)
O3 Co2 O4 C3 50.9(3)
O10 Co2 O4 C3 -129.6(3)
O11 Co2 O4 C3 139.3(3)
O12 Co2 O4 C3 -144.4(8)
O1 Co2 O4 C3 -36.6(3)
O7 Co1 O5 C3 -177.7(4)
O6 Co1 O5 C3 167(4)
O8 Co1 O5 C3 96.9(4)
O2 Co1 O5 C3 -83.1(4)
O1 Co1 O5 C3 8.9(4)
O5 Co1 O7 C5 -58.9(2)
O6 Co1 O7 C5 120.6(2)
O8 Co1 O7 C5 31.2(2)
O2 Co1 O7 C5 -153.4(2)
O1 Co1 O7 C5 14.8(9)
O5 Co1 O8 C8 -81.0(3)
O7 Co1 O8 C8 -169.1(3)
O6 Co1 O8 C8 100.5(3)
O2 Co1 O8 C8 99.4(11)
O1 Co1 O8 C8 8.9(3)
O3 Co2 O11 C10 -59.8(2)
O10 Co2 O11 C10 119.4(2)
O4 Co2 O11 C10 -153.7(2)
O12 Co2 O11 C10 32.3(2)
O1 Co2 O11 C10 -9.6(9)
O3 Co2 O12 C13 -72.9(3)
O10 Co2 O12 C13 107.6(3)
O11 Co2 O12 C13 -161.1(3)
O4 Co2 O12 C13 122.4(8)
O1 Co2 O12 C13 14.3(3)
Co2 O3 C1 O2 19.0(6)
Co2 O3 C1 C2 -163.0(3)
Co1 O2 C1 O3 2.0(5)
Co1 O2 C1 C2 -175.9(2)
O3 C1 C2 Cl1 171.3(2)
O2 C1 C2 Cl1 -10.4(4)
O3 C1 C2 Cl3 49.9(3)
O2 C1 C2 Cl3 -131.8(3)
O3 C1 C2 Cl2 -68.8(3)
O2 C1 C2 Cl2 109.4(3)
Co1 O5 C3 O4 7.7(6)
Co1 O5 C3 C4 -174.6(3)
Co2 O4 C3 O5 10.8(5)
Co2 O4 C3 C4 -166.8(2)
O5 C3 C4 Cl4 164.2(2)
O4 C3 C4 Cl4 -17.7(4)
O5 C3 C4 Cl5 42.7(3)
O4 C3 C4 Cl5 -139.2(3)
O5 C3 C4 Cl6 -76.1(3)
O4 C3 C4 Cl6 102.0(3)
Co1 O7 C5 C7 -109.5(3)
Co1 O7 C5 C6 125.7(3)
Co1 O8 C8 O9 -8.4(6)
Co1 O8 C8 C9 172.3(2)
O8 C8 C9 Cl9 58.6(4)
O9 C8 C9 Cl9 -120.8(3)
O8 C8 C9 Cl7 -177.8(3)
O9 C8 C9 Cl7 2.8(4)
O8 C8 C9 Cl8 -59.3(4)
O9 C8 C9 Cl8 121.3(3)
Co2 O11 C10 C11 -114.7(3)
Co2 O11 C10 C12 120.0(3)
Co2 O12 C13 O13 3.7(5)
Co2 O12 C13 C14 -171.8(2)
O12 C13 C14 Cl11 -24.8(4)
O13 C13 C14 Cl11 159.1(3)
O12 C13 C14 Cl12 -148.2(3)
O13 C13 C14 Cl12 35.7(4)
O12 C13 C14 Cl10 93.9(3)
O13 C13 C14 Cl10 -82.2(3)
O18 Co3 O14 Co4 41.57(12)
O19 Co3 O14 Co4 -138.97(12)
O20 Co3 O14 Co4 99.5(8)
O21 Co3 O14 Co4 131.02(12)
O15 Co3 O14 Co4 -52.57(12)
O16 Co4 O14 Co3 39.81(12)
O23 Co4 O14 Co3 -140.44(12)
O24 Co4 O14 Co3 98.4(8)
O17 Co4 O14 Co3 -52.30(12)
O25 Co4 O14 Co3 130.24(12)
O18 Co3 O15 C15 -51.2(3)
O19 Co3 O15 C15 129.7(3)
O20 Co3 O15 C15 -139.6(3)
O21 Co3 O15 C15 141.7(13)
O14 Co3 O15 C15 37.3(3)
O23 Co4 O16 C15 -172(4)
O24 Co4 O16 C15 -175.7(4)
O17 Co4 O16 C15 91.5(4)
O25 Co4 O16 C15 -89.3(4)
O14 Co4 O16 C15 -1.3(4)
O16 Co4 O17 C17 -51.5(3)
O23 Co4 O17 C17 130.0(3)
O24 Co4 O17 C17 -139.6(3)
O25 Co4 O17 C17 145.9(19)
O14 Co4 O17 C17 37.2(3)
O19 Co3 O18 C17 -160(6)
O20 Co3 O18 C17 175.0(4)
O21 Co3 O18 C17 -98.7(4)
O15 Co3 O18 C17 82.2(4)
O14 Co3 O18 C17 -10.5(4)
O18 Co3 O20 C19 56.2(2)
O19 Co3 O20 C19 -123.3(2)
O21 Co3 O20 C19 -33.3(2)
O15 Co3 O20 C19 150.3(2)
O14 Co3 O20 C19 -1.7(10)
O18 Co3 O21 C22 77.3(3)
O19 Co3 O21 C22 -103.6(3)
O20 Co3 O21 C22 165.5(3)
O15 Co3 O21 C22 -115.6(14)
O14 Co3 O21 C22 -11.1(3)
O16 Co4 O24 C24 63.1(3)
O23 Co4 O24 C24 -116.8(3)
O17 Co4 O24 C24 155.1(3)
O25 Co4 O24 C24 -27.5(3)
O14 Co4 O24 C24 4.4(9)
O16 Co4 O25 C27 80.9(3)
O23 Co4 O25 C27 -100.6(3)
O24 Co4 O25 C27 168.8(3)
O17 Co4 O25 C27 -117(2)
O14 Co4 O25 C27 -7.7(3)
Co4 O16 C15 O15 -19.1(7)
Co4 O16 C15 C16 163.6(3)
Co3 O15 C15 O16 -6.0(5)
Co3 O15 C15 C16 171.1(2)
O16 C15 C16 Cl15 -170.6(2)
O15 C15 C16 Cl15 11.7(4)
O16 C15 C16 Cl14 -49.4(3)
O15 C15 C16 Cl14 133.0(3)
O16 C15 C16 Cl13 69.1(3)
O15 C15 C16 Cl13 -108.5(3)
Co3 O18 C17 O17 -7.4(7)
Co3 O18 C17 C18 176.4(3)
Co4 O17 C17 O18 -10.8(5)
Co4 O17 C17 C18 165.2(2)
O18 C17 C18 Cl17 -168.5(2)
O17 C17 C18 Cl17 14.7(4)
O18 C17 C18 Cl16 -46.7(3)
O17 C17 C18 Cl16 136.6(3)
O18 C17 C18 Cl18 71.6(3)
O17 C17 C18 Cl18 -105.1(3)
Co3 O20 C19 C21 109.7(3)
Co3 O20 C19 C20 -125.4(3)
Co3 O21 C22 O22 8.3(5)
Co3 O21 C22 C23 -171.8(2)
O22 C22 C23 Cl19 118.1(3)
O21 C22 C23 Cl19 -61.8(3)
O22 C22 C23 Cl21 -3.0(4)
O21 C22 C23 Cl21 177.2(2)
O22 C22 C23 Cl20 -123.0(3)
O21 C22 C23 Cl20 57.1(3)
Co4 O24 C24 C25 108.7(3)
Co4 O24 C24 C26 -126.0(3)
Co4 O25 C27 O26 3.0(6)
Co4 O25 C27 C28 -178.4(2)
O25 C27 C28 Cl22 177.5(3)
O26 C27 C28 Cl22 -3.7(4)
O25 C27 C28 Cl23 56.8(3)
O26 C27 C28 Cl23 -124.4(3)
O25 C27 C28 Cl24 -62.6(3)
O26 C27 C28 Cl24 116.2(3)
